data_1509644
loop_
_publ_author_name
'Schleid, T.'
'Tiritiris, I.'

_publ_section_title
;
 The crystal structure of solvent-free silver
 dodecachloro-closo-dodecaborate Ag2 (B12 Cl12) from aqueous solution
;
_journal_name_full 'Zeitschrift fuer Anorganische und Allgemeine Chemie'
_journal_page_first 581
_journal_page_last 583
_journal_paper_doi 10.1002/zaac.200390095
_journal_volume 629
_journal_year 2003
_chemical_formula_sum 'Ag2 B12 Cl12'
_chemical_name_systematic 'Ag2 (B12 Cl12)'
_space_group_IT_number 205
_symmetry_space_group_name_Hall '-P 2ac 2ab 3'
_symmetry_space_group_name_H-M 'P a -3'
_cell_angle_alpha 90
_cell_angle_beta 90
_cell_angle_gamma 90
_cell_formula_units_Z 4
_cell_length_a 12.3832
_cell_length_b 12.3832
_cell_length_c 12.3832
_cell_volume 1898.885
_citation_journal_id_ASTM ZAACAB
_cod_data_source_file silver2-3_10.cif
_cod_data_source_block Ag2B12Cl12
_cod_database_code 1509644

loop_
_symmetry_equiv_pos_as_xyz
x,y,z
-x+1/2,-y,z+1/2
x+1/2,-y+1/2,-z
-x,y+1/2,-z+1/2
z,x,y
-z+1/2,-x,y+1/2
z+1/2,-x+1/2,-y
-z,x+1/2,-y+1/2
y,z,x
y+1/2,-z+1/2,-x
-y,z+1/2,-x+1/2
-y+1/2,-z,x+1/2
-x,-y,-z
x-1/2,y,-z-1/2
-x-1/2,y-1/2,z
x,-y-1/2,z-1/2
-z,-x,-y
z-1/2,x,-y-1/2
-z-1/2,x-1/2,y
z,-x-1/2,y-1/2
-y,-z,-x
-y-1/2,z-1/2,x
y,-z-1/2,x-1/2
y-1/2,z,-x-1/2

loop_
_atom_site_label
_atom_site_type_symbol
_atom_site_fract_x
_atom_site_fract_y
_atom_site_fract_z
_atom_site_occupancy
_atom_site_U_iso_or_equiv
Cl1 Cl-1 0.0529 0.0596 0.2711 1 0.0
B2 B 0.0732 0.4332 0.4056 1 0.0
Cl2 Cl-1 0.1483 0.3674 0.3032 1 0.0
Ag1 Ag+1 0.36892 0.36892 0.36892 1 0.0
B1 B 0.0277 0.0317 0.1306 1 0.0
